data_7042920
loop_
_publ_author_name
'Yuan, Yan-Qiu'
'Yuan, Feng-Ling'
'Li, Fei-Long'
'Hao, Zhi-Min'
'Guo, Jun'
'Young, David James'
'Zhang, Wen-Hua'
'Lang, Jian-Ping'

_publ_section_title
;
 Cuboidal [Ni4O4] cluster as a precursor to recyclable, carbon-supported
 nickel nanoparticle reduction catalysts
;
_journal_name_full 'Dalton Trans.'
_journal_paper_doi 10.1039/C7DT01579H
_journal_year 2017
_chemical_formula_moiety 'C73 H90 N4 Ni4 O14, 2(C H4 O), 2(H2 O) [+ solvent]'
_chemical_formula_sum 'C75 H102 N4 Ni4 O18'
_chemical_formula_weight 1582.44
_space_group_crystal_system triclinic
_space_group_IT_number 2
_space_group_name_Hall '-P 1'
_space_group_name_H-M_alt 'P -1'
_symmetry_space_group_name_Hall '-P 1'
_symmetry_space_group_name_H-M 'P -1'
_atom_sites_solution_hydrogens mixed
_audit_creation_method SHELXL-2013
_audit_update_record
;
2017-03-06 deposited with the CCDC.
2017-05-08 downloaded from the CCDC.
;
_cell_angle_alpha 102.451(2)
_cell_angle_beta 100.521(2)
_cell_angle_gamma 109.527(2)
_cell_formula_units_Z 2
_cell_length_a 12.3023(11)
_cell_length_b 16.2603(14)
_cell_length_c 22.3585(18)
_cell_measurement_reflns_used 9833
_cell_measurement_temperature 150(2)
_cell_measurement_theta_max 28.16
_cell_measurement_theta_min 2.29
_cell_volume 3955.5(6)
_computing_cell_refinement 'Bruker D8 Quest'
_computing_data_collection 'Bruker D8 Quest'
_computing_data_reduction 'Bruker D8 Quest'
_computing_molecular_graphics 'SHELXL-2013 (Sheldrick, 2013)'
_computing_publication_material 'publCIF (Westrip, 2010)'
_computing_structure_refinement 'SHELXL-2013 (Sheldrick, 2013)'
_computing_structure_solution 'SHELXL-2013 (Sheldrick, 2013)'
_diffrn_ambient_temperature 150(2)
_diffrn_measured_fraction_theta_full 0.999
_diffrn_measured_fraction_theta_max 0.999
_diffrn_measurement_device_type 'Bruker D8 Quest'
_diffrn_measurement_method 'phi and omega scans'
_diffrn_radiation_type MoK\a
_diffrn_radiation_wavelength 0.71073
_diffrn_reflns_av_R_equivalents 0.0604
_diffrn_reflns_av_unetI/netI 0.0379
_diffrn_reflns_Laue_measured_fraction_full 0.999
_diffrn_reflns_Laue_measured_fraction_max 0.999
_diffrn_reflns_limit_h_max 16
_diffrn_reflns_limit_h_min -16
_diffrn_reflns_limit_k_max 21
_diffrn_reflns_limit_k_min -21
_diffrn_reflns_limit_l_max 29
_diffrn_reflns_limit_l_min -29
_diffrn_reflns_number 193877
_diffrn_reflns_point_group_measured_fraction_full 0.999
_diffrn_reflns_point_group_measured_fraction_max 0.999
_diffrn_reflns_theta_full 25.242
_diffrn_reflns_theta_max 28.282
_diffrn_reflns_theta_min 2.269
_diffrn_standards_decay_% 0
_diffrn_standards_interval_count 0
_diffrn_standards_interval_time 0
_diffrn_standards_number 0
_exptl_absorpt_coefficient_mu 1.005
_exptl_absorpt_correction_T_max 0.904
_exptl_absorpt_correction_T_min 0.886
_exptl_absorpt_correction_type multi-scan
_exptl_absorpt_process_details 'SADABS, Sheldrick, 2008'
_exptl_crystal_colour blue
_exptl_crystal_density_diffrn 1.329
_exptl_crystal_description rod
_exptl_crystal_F_000 1672
_exptl_crystal_size_max 0.300
_exptl_crystal_size_mid 0.100
_exptl_crystal_size_min 0.100
_refine_diff_density_max 1.121
_refine_diff_density_min -0.493
_refine_diff_density_rms 0.066
_refine_ls_extinction_method none
_refine_ls_goodness_of_fit_ref 1.021
_refine_ls_hydrogen_treatment mixed
_refine_ls_matrix_type full
_refine_ls_number_parameters 956
_refine_ls_number_reflns 19637
_refine_ls_number_restraints 12
_refine_ls_restrained_S_all 1.056
_refine_ls_R_factor_all 0.0619
_refine_ls_R_factor_gt 0.0363
_refine_ls_shift/su_max 0.003
_refine_ls_shift/su_mean 0.000
_refine_ls_structure_factor_coef Fsqd
_refine_ls_weighting_details
;
 w=1/[\s^2^(Fo^2^)+(0.0328P)^2^+3.2951P]
 where P=(Fo^2^+2Fc^2^)/3
;
_refine_ls_weighting_scheme calc
_refine_ls_wR_factor_gt 0.0777
_refine_ls_wR_factor_ref 0.0864
_reflns_Friedel_coverage 0.000
_reflns_number_gt 14822
_reflns_number_total 19637
_reflns_threshold_expression 'I > 2\s(I)'
_cod_data_source_file c7dt01579h2.cif
_cod_data_source_block Cpd2
_cod_depositor_comments
;

2018-03-14
Z value and formula fixed to values more according to usual
chemical conventions.                 miguel
;
_cod_original_formula_sum 'C150 H204 N8 Ni8 O36'
_cod_original_formula_weight 3164.88
_cod_original_formula_units_Z 1
_cod_database_code 7042920
_publcif_datablock.id {281f0051-d553-4f4f-83a4-528a392fb097}

_shelx_space_group_comment
;
The symmetry employed for this shelxl refinement is uniquely defined
by the following loop, which should always be used as a source of
symmetry information in preference to the above space-group names.
They are only intended as comments.
;
_shelx_estimated_absorpt_t_min 0.753
_shelx_estimated_absorpt_t_max 0.906
_shelxl_version_number 2013-2

loop_
_space_group_symop_operation_xyz
'x, y, z'
'-x, -y, -z'

loop_
_atom_site_label
_atom_site_type_symbol
_atom_site_fract_x
_atom_site_fract_y
_atom_site_fract_z
_atom_site_U_iso_or_equiv
_atom_site_adp_type
_atom_site_occupancy
_atom_site_site_symmetry_order
_atom_site_calc_flag
_atom_site_refinement_flags_posn
_atom_site_refinement_flags_adp
Ni1 Ni 0.06467(2) 0.95356(2) 0.25905(2) 0.01710(6) Uani 1 1 d . .
Ni2 Ni 0.19074(2) 0.82937(2) 0.25031(2) 0.01713(6) Uani 1 1 d . .
Ni3 Ni 0.23394(2) 0.95845(2) 0.16584(2) 0.01739(6) Uani 1 1 d . .
Ni4 Ni 0.34748(2) 1.04525(2) 0.30331(2) 0.01729(6) Uani 1 1 d . .
O1 O 0.20930(12) 0.94526(9) 0.31850(6) 0.0174(3) Uani 1 1 d . .
O2 O 0.09191(12) 0.86867(9) 0.18730(6) 0.0177(3) Uani 1 1 d . .
O3 O 0.33238(12) 0.92823(9) 0.23655(6) 0.0178(3) Uani 1 1 d . .
O1W O 0.12024(15) 0.97323(13) 0.09613(8) 0.0347(4) Uani 1 1 d D .
H1W1 H 0.0622(19) 0.9802(18) 0.1052(13) 0.042 Uiso 1 1 d D U
H2W1 H 0.122(2) 0.9767(18) 0.0583(9) 0.042 Uiso 1 1 d D U
O2W O 0.69388(17) 0.80196(14) 0.20477(9) 0.0487(5) Uani 1 1 d D .
H1W2 H 0.686(3) 0.827(2) 0.2432(10) 0.058 Uiso 1 1 d D U
H2W2 H 0.7699(16) 0.821(2) 0.2153(14) 0.058 Uiso 1 1 d D U
O3W O 0.8463(2) 0.04152(16) 0.01950(9) 0.0541(6) Uani 1 1 d D .
H1W3 H 0.7524(16) 0.0022(19) 0.0026(14) 0.065 Uiso 1 1 d D U
H2W3 H 0.875(2) 0.029(2) 0.0515(11) 0.065 Uiso 1 1 d D U
O4 O 0.20363(12) 1.04349(9) 0.23672(6) 0.0175(3) Uani 1 1 d . .
O5 O -0.06074(16) 1.00841(14) 0.12704(8) 0.0425(5) Uani 1 1 d . .
O6 O -0.08052(13) 0.97194(11) 0.21561(7) 0.0298(4) Uani 1 1 d . .
O7 O -0.05428(13) 0.84295(10) 0.27685(7) 0.0247(3) Uani 1 1 d . .
O8 O 0.04907(13) 0.75184(10) 0.27600(7) 0.0243(3) Uani 1 1 d . .
O9 O 0.47303(13) 1.06421(10) 0.38328(7) 0.0257(3) Uani 1 1 d . .
O10 O 0.50690(13) 0.93580(11) 0.37314(8) 0.0323(4) Uani 1 1 d . .
O11 O 0.47424(13) 1.12577(10) 0.26969(7) 0.0256(3) Uani 1 1 d . .
O12 O 0.38508(13) 1.06355(10) 0.16442(7) 0.0248(3) Uani 1 1 d . .
O13 O 0.31141(13) 0.79645(10) 0.30596(7) 0.0229(3) Uani 1 1 d D .
H1O3 H 0.3712(17) 0.8421(13) 0.3257(10) 0.027 Uiso 1 1 d D U
O14 O 0.5801(2) 0.64588(17) 0.10112(11) 0.0663(6) Uani 1 1 d D .
H1O4 H 0.627(3) 0.6951(18) 0.1331(13) 0.080 Uiso 1 1 d D U
O15 O 0.6575(2) 0.87341(18) 0.31979(11) 0.0723(7) Uani 1 1 d D .
H1O5 H 0.613(3) 0.894(2) 0.3400(16) 0.087 Uiso 1 1 d D U
N1 N 0.06904(15) 1.03143(11) 0.34675(8) 0.0196(3) Uani 1 1 d . .
N2 N 0.13691(15) 0.71930(11) 0.16829(7) 0.0190(3) Uani 1 1 d . .
N3 N 0.28700(14) 0.86731(11) 0.11103(7) 0.0188(3) Uani 1 1 d . .
N4 N 0.32076(15) 1.15997(11) 0.34983(8) 0.0190(3) Uani 1 1 d . .
C1 C 0.19380(18) 0.95202(14) 0.37992(9) 0.0204(4) Uani 1 1 d . .
H1A H 0.2733 0.9772 0.4116 0.025 Uiso 1 1 calc R U
H1B H 0.1485 0.8903 0.3823 0.025 Uiso 1 1 calc R U
C2 C 0.12675(18) 1.01295(13) 0.39591(9) 0.0192(4) Uani 1 1 d . .
C3 C 0.12475(19) 1.04841(14) 0.45774(10) 0.0233(4) Uani 1 1 d . .
H3 H 0.1640 1.0333 0.4919 0.028 Uiso 1 1 calc R U
C4 C 0.06504(19) 1.10603(15) 0.46910(10) 0.0252(5) Uani 1 1 d . .
H4 H 0.0633 1.1308 0.5113 0.030 Uiso 1 1 calc R U
C5 C 0.00756(18) 1.12787(14) 0.41899(10) 0.0222(4) Uani 1 1 d . .
C6 C 0.01196(18) 1.08781(14) 0.35844(10) 0.0217(4) Uani 1 1 d . .
H6 H -0.0277 1.1011 0.3234 0.026 Uiso 1 1 calc R U
C7 C -0.05753(19) 1.18960(15) 0.42865(10) 0.0248(4) Uani 1 1 d . .
C8 C -0.0182(2) 1.26256(16) 0.48384(11) 0.0322(5) Uani 1 1 d . .
H8 H 0.0531 1.2745 0.5152 0.039 Uiso 1 1 calc R U
C9 C -0.0816(2) 1.31818(16) 0.49383(12) 0.0340(5) Uani 1 1 d . .
H9 H -0.0526 1.3674 0.5321 0.041 Uiso 1 1 calc R U
C10 C -0.18643(19) 1.30392(15) 0.44942(11) 0.0265(5) Uani 1 1 d . .
C11 C -0.2251(2) 1.23130(16) 0.39395(11) 0.0285(5) Uani 1 1 d . .
H11 H -0.2960 1.2198 0.3624 0.034 Uiso 1 1 calc R U
C12 C -0.1619(2) 1.17531(16) 0.38380(10) 0.0281(5) Uani 1 1 d . .
H12 H -0.1905 1.1263 0.3454 0.034 Uiso 1 1 calc R U
C13 C -0.2566(2) 1.36446(16) 0.46365(11) 0.0305(5) Uani 1 1 d . .
C14 C -0.1740(2) 1.46542(17) 0.47953(14) 0.0438(6) Uani 1 1 d . .
H14A H -0.1084 1.4822 0.5179 0.066 Uiso 1 1 calc R U
H14B H -0.2201 1.5036 0.4870 0.066 Uiso 1 1 calc R U
H14C H -0.1407 1.4749 0.4438 0.066 Uiso 1 1 calc R U
C15 C -0.3032(3) 1.3489(2) 0.52109(13) 0.0451(7) Uani 1 1 d . .
H15A H -0.2352 1.3645 0.5580 0.068 Uiso 1 1 calc R U
H15B H -0.3565 1.2846 0.5110 0.068 Uiso 1 1 calc R U
H15C H -0.3476 1.3877 0.5310 0.068 Uiso 1 1 calc R U
C16 C -0.3631(2) 1.34226(18) 0.40709(13) 0.0386(6) Uani 1 1 d . .
H16A H -0.4086 1.3794 0.4189 0.058 Uiso 1 1 calc R U
H16B H -0.4151 1.2773 0.3951 0.058 Uiso 1 1 calc R U
H16C H -0.3338 1.3558 0.3710 0.058 Uiso 1 1 calc R U
C17 C -0.00010(18) 0.79241(14) 0.14080(10) 0.0228(4) Uani 1 1 d . .
H17A H -0.0166 0.8075 0.1004 0.027 Uiso 1 1 calc R U
H17B H -0.0744 0.7773 0.1548 0.027 Uiso 1 1 calc R U
C18 C 0.03391(18) 0.71067(14) 0.12959(9) 0.0197(4) Uani 1 1 d . .
C19 C -0.03828(18) 0.62999(14) 0.08154(9) 0.0220(4) Uani 1 1 d . .
H19 H -0.1120 0.6245 0.0554 0.026 Uiso 1 1 calc R U
C20 C -0.00161(18) 0.55797(14) 0.07228(9) 0.0224(4) Uani 1 1 d . .
H20 H -0.0521 0.5013 0.0412 0.027 Uiso 1 1 calc R U
C21 C 0.10997(18) 0.56860(14) 0.10876(9) 0.0200(4) Uani 1 1 d . .
C22 C 0.17476(18) 0.65045(13) 0.15706(9) 0.0199(4) Uani 1 1 d . .
H22 H 0.2495 0.6581 0.1834 0.024 Uiso 1 1 calc R U
C23 C 0.15757(18) 0.49599(14) 0.09611(9) 0.0202(4) Uani 1 1 d . .
C24 C 0.27261(19) 0.51525(14) 0.08936(9) 0.0227(4) Uani 1 1 d . .
H24 H 0.3219 0.5761 0.0927 0.027 Uiso 1 1 calc R U
C25 C 0.31701(19) 0.44672(14) 0.07775(10) 0.0239(4) Uani 1 1 d . .
H25 H 0.3960 0.4617 0.0732 0.029 Uiso 1 1 calc R U
C26 C 0.24842(19) 0.35708(14) 0.07275(9) 0.0233(4) Uani 1 1 d . .
C27 C 0.1318(2) 0.33801(15) 0.07806(10) 0.0275(5) Uani 1 1 d . .
H27 H 0.0820 0.2770 0.0739 0.033 Uiso 1 1 calc R U
C28 C 0.08687(19) 0.40563(14) 0.08924(10) 0.0250(4) Uani 1 1 d . .
H28 H 0.0069 0.3902 0.0923 0.030 Uiso 1 1 calc R U
C29 C 0.2962(2) 0.28074(15) 0.06266(10) 0.0277(5) Uani 1 1 d . .
C30 C 0.2251(3) 0.20952(18) -0.00173(12) 0.0459(7) Uani 1 1 d . .
H30A H 0.2353 0.2381 -0.0358 0.069 Uiso 1 1 calc R U
H30B H 0.1399 0.1847 -0.0034 0.069 Uiso 1 1 calc R U
H30C H 0.2543 0.1600 -0.0074 0.069 Uiso 1 1 calc R U
C31 C 0.2831(3) 0.23641(18) 0.11621(12) 0.0415(6) Uani 1 1 d . .
H31A H 0.3161 0.1890 0.1111 0.062 Uiso 1 1 calc R U
H31B H 0.1980 0.2088 0.1143 0.062 Uiso 1 1 calc R U
H31C H 0.3269 0.2830 0.1575 0.062 Uiso 1 1 calc R U
C32 C 0.4292(2) 0.31709(18) 0.06407(12) 0.0394(6) Uani 1 1 d . .
H32A H 0.4394 0.3446 0.0295 0.059 Uiso 1 1 calc R U
H32B H 0.4566 0.2666 0.0585 0.059 Uiso 1 1 calc R U
H32C H 0.4766 0.3633 0.1051 0.059 Uiso 1 1 calc R U
C33 C 0.42396(18) 0.90730(15) 0.21555(9) 0.0218(4) Uani 1 1 d . .
H33A H 0.4483 0.8685 0.2393 0.026 Uiso 1 1 calc R U
H33B H 0.4949 0.9645 0.2244 0.026 Uiso 1 1 calc R U
C34 C 0.38144(18) 0.85758(14) 0.14482(9) 0.0205(4) Uani 1 1 d . .
C35 C 0.43626(19) 0.80434(15) 0.11631(10) 0.0260(5) Uani 1 1 d . .
H35 H 0.5030 0.7982 0.1411 0.031 Uiso 1 1 calc R U
C36 C 0.39322(19) 0.76035(15) 0.05169(10) 0.0269(5) Uani 1 1 d . .
H36 H 0.4306 0.7241 0.0316 0.032 Uiso 1 1 calc R U
C37 C 0.29449(18) 0.76916(14) 0.01582(9) 0.0213(4) Uani 1 1 d . .
C38 C 0.24446(18) 0.82361(14) 0.04815(9) 0.0201(4) Uani 1 1 d . .
H38 H 0.1769 0.8302 0.0246 0.024 Uiso 1 1 calc R U
C39 C 0.24385(18) 0.72379(14) -0.05399(10) 0.0226(4) Uani 1 1 d . .
C40 C 0.24611(19) 0.63878(15) -0.08191(10) 0.0281(5) Uani 1 1 d . .
H40 H 0.2836 0.6109 -0.0563 0.034 Uiso 1 1 calc R U
C41 C 0.1942(2) 0.59489(15) -0.14655(11) 0.0295(5) Uani 1 1 d . .
H41 H 0.1971 0.5373 -0.1643 0.035 Uiso 1 1 calc R U
C42 C 0.13791(19) 0.63263(15) -0.18612(10) 0.0252(5) Uani 1 1 d . .
C43 C 0.13807(19) 0.71779(15) -0.15811(10) 0.0259(5) Uani 1 1 d . .
H43 H 0.1017 0.7461 -0.1839 0.031 Uiso 1 1 calc R U
C44 C 0.18991(19) 0.76258(14) -0.09350(10) 0.0240(4) Uani 1 1 d . .
H44 H 0.1885 0.8208 -0.0760 0.029 Uiso 1 1 calc R U
C45 C 0.0755(2) 0.57930(16) -0.25665(11) 0.0338(5) Uani 1 1 d . .
C46 C 0.0188(4) 0.6309(2) -0.29186(13) 0.0721(11) Uani 1 1 d . .
H46A H -0.0421 0.6425 -0.2725 0.108 Uiso 1 1 calc R U
H46B H -0.0189 0.5945 -0.3367 0.108 Uiso 1 1 calc R U
H46C H 0.0807 0.6893 -0.2892 0.108 Uiso 1 1 calc R U
C47 C -0.0217(2) 0.48758(19) -0.26141(13) 0.0468(7) Uani 1 1 d . .
H47A H -0.0806 0.4988 -0.2402 0.070 Uiso 1 1 calc R U
H47B H 0.0155 0.4525 -0.2407 0.070 Uiso 1 1 calc R U
H47C H -0.0618 0.4529 -0.3064 0.070 Uiso 1 1 calc R U
C48 C 0.1675(3) 0.5585(2) -0.28893(14) 0.0612(9) Uani 1 1 d . .
H48A H 0.1263 0.5187 -0.3327 0.092 Uiso 1 1 calc R U
H48B H 0.2076 0.5278 -0.2651 0.092 Uiso 1 1 calc R U
H48C H 0.2273 0.6158 -0.2896 0.092 Uiso 1 1 calc R U
C49 C 0.21371(19) 1.13363(13) 0.24155(9) 0.0215(4) Uani 1 1 d . .
H49A H 0.1346 1.1334 0.2219 0.026 Uiso 1 1 calc R U
H49B H 0.2707 1.1609 0.2184 0.026 Uiso 1 1 calc R U
C50 C 0.25754(18) 1.18967(13) 0.31060(9) 0.0203(4) Uani 1 1 d . .
C51 C 0.2332(2) 1.26587(14) 0.33386(10) 0.0257(5) Uani 1 1 d . .
H51 H 0.1903 1.2874 0.3054 0.031 Uiso 1 1 calc R U
C52 C 0.2713(2) 1.31051(15) 0.39850(10) 0.0280(5) Uani 1 1 d . .
H52 H 0.2546 1.3626 0.4147 0.034 Uiso 1 1 calc R U
C53 C 0.33426(18) 1.27847(14) 0.43976(10) 0.0220(4) Uani 1 1 d . .
C54 C 0.35824(18) 1.20341(14) 0.41242(9) 0.0208(4) Uani 1 1 d . .
H54 H 0.4036 1.1819 0.4396 0.025 Uiso 1 1 calc R U
C55 C 0.37768(18) 1.32148(15) 0.50993(10) 0.0239(4) Uani 1 1 d . .
C56 C 0.4150(2) 1.41511(16) 0.53684(11) 0.0318(5) Uani 1 1 d . .
H56 H 0.4079 1.4522 0.5100 0.038 Uiso 1 1 calc R U
C57 C 0.4625(2) 1.45549(16) 0.60200(11) 0.0353(6) Uani 1 1 d . .
H57 H 0.4892 1.5199 0.6189 0.042 Uiso 1 1 calc R U
C58 C 0.47195(19) 1.40397(16) 0.64328(10) 0.0285(5) Uani 1 1 d . .
C59 C 0.4314(2) 1.31017(16) 0.61651(10) 0.0306(5) Uani 1 1 d . .
H59 H 0.4350 1.2727 0.6435 0.037 Uiso 1 1 calc R U
C60 C 0.3857(2) 1.27004(15) 0.55111(10) 0.0292(5) Uani 1 1 d . .
H60 H 0.3592 1.2056 0.5342 0.035 Uiso 1 1 calc R U
C61 C 0.5271(2) 1.45045(17) 0.71527(11) 0.0362(6) Uani 1 1 d . .
C62 C 0.4629(3) 1.5106(2) 0.73975(14) 0.0613(9) Uani 1 1 d . .
H62A H 0.4928 1.5350 0.7863 0.092 Uiso 1 1 calc R U
H62B H 0.3764 1.4743 0.7275 0.092 Uiso 1 1 calc R U
H62C H 0.4783 1.5614 0.7212 0.092 Uiso 1 1 calc R U
C63 C 0.6603(2) 1.5080(2) 0.72792(13) 0.0543(8) Uani 1 1 d . .
H63A H 0.7005 1.4686 0.7119 0.081 Uiso 1 1 calc R U
H63B H 0.6965 1.5372 0.7739 0.081 Uiso 1 1 calc R U
H63C H 0.6694 1.5550 0.7061 0.081 Uiso 1 1 calc R U
C64 C 0.5148(3) 1.3803(2) 0.75212(12) 0.0533(8) Uani 1 1 d . .
H64A H 0.5612 1.3439 0.7400 0.080 Uiso 1 1 calc R U
H64B H 0.4301 1.3399 0.7420 0.080 Uiso 1 1 calc R U
H64C H 0.5454 1.4121 0.7980 0.080 Uiso 1 1 calc R U
C65 C -0.2352(2) 1.0033(2) 0.15883(14) 0.0491(7) Uani 1 1 d . .
H65A H -0.2284 1.0595 0.1477 0.074 Uiso 1 1 calc R U
H65B H -0.2583 1.0060 0.1987 0.074 Uiso 1 1 calc R U
H65C H -0.2963 0.9506 0.1247 0.074 Uiso 1 1 calc R U
C66 C -0.11560(19) 0.99364(14) 0.16730(10) 0.0242(4) Uani 1 1 d . .
C67 C -0.1326(2) 0.70720(19) 0.30477(16) 0.0524(8) Uani 1 1 d . .
H67A H -0.1962 0.6631 0.2671 0.079 Uiso 1 1 calc R U
H67B H -0.1667 0.7414 0.3320 0.079 Uiso 1 1 calc R U
H67C H -0.0960 0.6746 0.3286 0.079 Uiso 1 1 calc R U
C68 C -0.03845(19) 0.77245(15) 0.28418(10) 0.0258(5) Uani 1 1 d . .
C69 C 0.6208(2) 1.06146(17) 0.46550(11) 0.0339(5) Uani 1 1 d . .
H69A H 0.6427 1.0149 0.4799 0.051 Uiso 1 1 calc R U
H69B H 0.5891 1.0913 0.4969 0.051 Uiso 1 1 calc R U
H69C H 0.6919 1.1071 0.4608 0.051 Uiso 1 1 calc R U
C70 C 0.52612(18) 1.01688(15) 0.40212(10) 0.0229(4) Uani 1 1 d . .
C71 C 0.5747(2) 1.1882(2) 0.19965(13) 0.0533(8) Uani 1 1 d . .
H71A H 0.5552 1.2398 0.1928 0.080 Uiso 1 1 calc R U
H71B H 0.5915 1.1581 0.1615 0.080 Uiso 1 1 calc R U
H71C H 0.6455 1.2105 0.2362 0.080 Uiso 1 1 calc R U
C72 C 0.46967(19) 1.12051(15) 0.21251(11) 0.0272(5) Uani 1 1 d . .
C73 C 0.2832(2) 0.74604(16) 0.34975(11) 0.0344(5) Uani 1 1 d . .
H73A H 0.2628 0.7817 0.3840 0.052 Uiso 1 1 calc R U
H73B H 0.3528 0.7337 0.3680 0.052 Uiso 1 1 calc R U
H73C H 0.2148 0.6880 0.3274 0.052 Uiso 1 1 calc R U
C74 C 0.6493(3) 0.5933(2) 0.10533(19) 0.0708(10) Uani 1 1 d . .
H74A H 0.7345 0.6331 0.1169 0.106 Uiso 1 1 calc R U
H74B H 0.6278 0.5474 0.0641 0.106 Uiso 1 1 calc R U
H74C H 0.6341 0.5627 0.1380 0.106 Uiso 1 1 calc R U
C75 C 0.7654(2) 0.9093(2) 0.36486(14) 0.0547(8) Uani 1 1 d . .
H75A H 0.7848 0.9739 0.3859 0.082 Uiso 1 1 calc R U
H75B H 0.8279 0.9039 0.3445 0.082 Uiso 1 1 calc R U
H75C H 0.7612 0.8758 0.3965 0.082 Uiso 1 1 calc R U

loop_
_atom_site_aniso_label
_atom_site_aniso_U_11
_atom_site_aniso_U_22
_atom_site_aniso_U_33
_atom_site_aniso_U_23
_atom_site_aniso_U_13
_atom_site_aniso_U_12
Ni1 0.01714(13) 0.02010(13) 0.01680(12) 0.00636(10) 0.00320(10) 0.01085(10)
Ni2 0.01736(13) 0.01766(13) 0.01672(12) 0.00411(10) 0.00116(10) 0.00973(10)
Ni3 0.01803(13) 0.02089(13) 0.01473(12) 0.00478(10) 0.00263(10) 0.01068(11)
Ni4 0.01707(13) 0.01889(13) 0.01583(12) 0.00384(10) 0.00142(10) 0.00936(10)
O1 0.0192(7) 0.0205(7) 0.0147(6) 0.0054(5) 0.0031(5) 0.0111(6)
O2 0.0168(7) 0.0178(7) 0.0169(7) 0.0029(5) -0.0001(5) 0.0086(6)
O3 0.0169(7) 0.0219(7) 0.0161(6) 0.0043(5) 0.0028(5) 0.0114(6)
O1W 0.0337(9) 0.0646(12) 0.0240(8) 0.0236(8) 0.0116(7) 0.0328(9)
O2W 0.0296(10) 0.0556(13) 0.0500(12) 0.0073(10) 0.0011(9) 0.0141(9)
O3W 0.0836(16) 0.0773(15) 0.0303(10) 0.0263(10) 0.0184(10) 0.0587(13)
O4 0.0206(7) 0.0174(7) 0.0168(6) 0.0063(5) 0.0033(5) 0.0103(6)
O5 0.0424(10) 0.0783(14) 0.0319(9) 0.0314(9) 0.0169(8) 0.0410(10)
O6 0.0268(8) 0.0471(10) 0.0287(8) 0.0204(7) 0.0085(7) 0.0241(8)
O7 0.0217(8) 0.0247(8) 0.0320(8) 0.0116(6) 0.0087(6) 0.0115(6)
O8 0.0230(8) 0.0233(8) 0.0293(8) 0.0102(6) 0.0067(6) 0.0112(6)
O9 0.0245(8) 0.0291(8) 0.0213(7) 0.0039(6) -0.0020(6) 0.0144(7)
O10 0.0233(8) 0.0276(8) 0.0403(9) 0.0055(7) -0.0020(7) 0.0116(7)
O11 0.0214(8) 0.0272(8) 0.0253(8) 0.0073(6) 0.0049(6) 0.0071(6)
O12 0.0235(8) 0.0265(8) 0.0248(8) 0.0095(6) 0.0068(6) 0.0088(6)
O13 0.0213(8) 0.0227(8) 0.0235(7) 0.0079(6) -0.0008(6) 0.0102(6)
O14 0.0661(16) 0.0658(16) 0.0592(14) 0.0090(11) 0.0110(12) 0.0255(13)
O15 0.0513(14) 0.1002(19) 0.0575(14) -0.0068(13) 0.0066(11) 0.0431(13)
N1 0.0196(9) 0.0210(9) 0.0211(8) 0.0078(7) 0.0070(7) 0.0097(7)
N2 0.0193(8) 0.0197(9) 0.0177(8) 0.0045(7) 0.0024(7) 0.0091(7)
N3 0.0184(8) 0.0219(9) 0.0181(8) 0.0061(7) 0.0049(7) 0.0104(7)
N4 0.0183(8) 0.0184(8) 0.0195(8) 0.0052(7) 0.0029(7) 0.0075(7)
C1 0.0241(10) 0.0258(11) 0.0157(9) 0.0080(8) 0.0050(8) 0.0142(9)
C2 0.0190(10) 0.0201(10) 0.0206(10) 0.0080(8) 0.0057(8) 0.0090(8)
C3 0.0244(11) 0.0280(11) 0.0207(10) 0.0097(9) 0.0063(8) 0.0124(9)
C4 0.0281(11) 0.0291(12) 0.0200(10) 0.0053(9) 0.0097(9) 0.0128(10)
C5 0.0200(10) 0.0215(10) 0.0268(11) 0.0064(8) 0.0092(8) 0.0093(9)
C6 0.0209(10) 0.0234(11) 0.0241(10) 0.0095(8) 0.0068(8) 0.0109(9)
C7 0.0235(11) 0.0259(11) 0.0291(11) 0.0083(9) 0.0110(9) 0.0126(9)
C8 0.0257(12) 0.0318(13) 0.0364(13) 0.0028(10) 0.0029(10) 0.0156(10)
C9 0.0314(13) 0.0288(12) 0.0380(13) -0.0007(10) 0.0069(10) 0.0151(10)
C10 0.0262(11) 0.0255(11) 0.0359(12) 0.0132(10) 0.0163(10) 0.0136(9)
C11 0.0258(11) 0.0355(13) 0.0307(12) 0.0121(10) 0.0090(9) 0.0176(10)
C12 0.0292(12) 0.0321(12) 0.0258(11) 0.0058(9) 0.0091(9) 0.0162(10)
C13 0.0303(12) 0.0297(12) 0.0426(13) 0.0142(10) 0.0177(11) 0.0190(10)
C14 0.0422(15) 0.0314(14) 0.0651(18) 0.0136(13) 0.0192(14) 0.0215(12)
C15 0.0471(16) 0.0572(18) 0.0548(17) 0.0256(14) 0.0311(14) 0.0350(14)
C16 0.0322(13) 0.0408(14) 0.0566(16) 0.0209(13) 0.0183(12) 0.0238(12)
C17 0.0189(10) 0.0219(10) 0.0226(10) 0.0024(8) -0.0029(8) 0.0092(9)
C18 0.0197(10) 0.0219(10) 0.0189(9) 0.0060(8) 0.0052(8) 0.0099(8)
C19 0.0186(10) 0.0272(11) 0.0189(10) 0.0043(8) 0.0032(8) 0.0102(9)
C20 0.0217(10) 0.0218(10) 0.0188(10) 0.0001(8) 0.0043(8) 0.0071(9)
C21 0.0209(10) 0.0216(10) 0.0202(10) 0.0069(8) 0.0089(8) 0.0092(8)
C22 0.0190(10) 0.0212(10) 0.0202(10) 0.0056(8) 0.0041(8) 0.0098(8)
C23 0.0223(10) 0.0231(10) 0.0161(9) 0.0040(8) 0.0049(8) 0.0112(9)
C24 0.0233(11) 0.0203(10) 0.0233(10) 0.0058(8) 0.0052(8) 0.0082(9)
C25 0.0212(10) 0.0280(11) 0.0249(11) 0.0067(9) 0.0073(9) 0.0127(9)
C26 0.0290(11) 0.0261(11) 0.0171(10) 0.0048(8) 0.0048(8) 0.0155(9)
C27 0.0322(12) 0.0189(10) 0.0309(12) 0.0083(9) 0.0097(10) 0.0085(9)
C28 0.0219(11) 0.0242(11) 0.0301(11) 0.0074(9) 0.0103(9) 0.0091(9)
C29 0.0377(13) 0.0277(12) 0.0237(11) 0.0059(9) 0.0061(9) 0.0223(10)
C30 0.0589(18) 0.0411(15) 0.0349(14) -0.0032(11) -0.0028(12) 0.0334(14)
C31 0.0578(17) 0.0412(15) 0.0417(14) 0.0211(12) 0.0164(13) 0.0323(14)
C32 0.0440(15) 0.0427(15) 0.0436(14) 0.0116(12) 0.0146(12) 0.0309(13)
C33 0.0192(10) 0.0303(11) 0.0198(10) 0.0064(8) 0.0037(8) 0.0160(9)
C34 0.0181(10) 0.0243(10) 0.0197(10) 0.0056(8) 0.0048(8) 0.0098(8)
C35 0.0199(10) 0.0359(12) 0.0256(11) 0.0071(9) 0.0048(9) 0.0170(10)
C36 0.0246(11) 0.0316(12) 0.0286(11) 0.0045(9) 0.0104(9) 0.0170(10)
C37 0.0196(10) 0.0217(10) 0.0216(10) 0.0044(8) 0.0071(8) 0.0073(8)
C38 0.0187(10) 0.0234(10) 0.0189(10) 0.0068(8) 0.0043(8) 0.0092(8)
C39 0.0185(10) 0.0244(11) 0.0231(10) 0.0030(8) 0.0082(8) 0.0072(9)
C40 0.0258(11) 0.0293(12) 0.0299(12) 0.0035(9) 0.0070(9) 0.0151(10)
C41 0.0265(12) 0.0260(12) 0.0325(12) -0.0019(9) 0.0094(10) 0.0118(10)
C42 0.0230(11) 0.0251(11) 0.0219(10) 0.0015(9) 0.0093(9) 0.0043(9)
C43 0.0288(12) 0.0244(11) 0.0215(10) 0.0062(9) 0.0075(9) 0.0068(9)
C44 0.0273(11) 0.0194(10) 0.0241(10) 0.0042(8) 0.0102(9) 0.0075(9)
C45 0.0365(13) 0.0300(12) 0.0228(11) -0.0016(9) 0.0069(10) 0.0049(11)
C46 0.118(3) 0.055(2) 0.0250(14) -0.0004(13) -0.0105(16) 0.034(2)
C47 0.0369(15) 0.0436(16) 0.0387(15) 0.0004(12) 0.0043(12) 0.0004(12)
C48 0.060(2) 0.060(2) 0.0413(16) -0.0114(14) 0.0291(15) 0.0038(16)
C49 0.0259(11) 0.0203(10) 0.0207(10) 0.0089(8) 0.0038(8) 0.0116(9)
C50 0.0215(10) 0.0180(10) 0.0211(10) 0.0059(8) 0.0046(8) 0.0078(8)
C51 0.0304(12) 0.0240(11) 0.0248(11) 0.0090(9) 0.0031(9) 0.0147(9)
C52 0.0316(12) 0.0248(11) 0.0300(12) 0.0050(9) 0.0066(10) 0.0169(10)
C53 0.0224(10) 0.0195(10) 0.0231(10) 0.0050(8) 0.0062(8) 0.0077(9)
C54 0.0194(10) 0.0210(10) 0.0212(10) 0.0069(8) 0.0040(8) 0.0075(8)
C55 0.0212(10) 0.0262(11) 0.0233(10) 0.0032(9) 0.0057(8) 0.0109(9)
C56 0.0380(13) 0.0295(12) 0.0294(12) 0.0053(10) 0.0045(10) 0.0199(11)
C57 0.0401(14) 0.0276(12) 0.0332(13) -0.0019(10) 0.0014(11) 0.0183(11)
C58 0.0197(11) 0.0346(13) 0.0256(11) 0.0006(9) 0.0031(9) 0.0108(10)
C59 0.0299(12) 0.0314(12) 0.0256(11) 0.0078(9) 0.0063(9) 0.0073(10)
C60 0.0314(12) 0.0220(11) 0.0270(11) 0.0028(9) 0.0073(9) 0.0050(9)
C61 0.0284(12) 0.0420(14) 0.0256(12) -0.0041(10) -0.0007(10) 0.0114(11)
C62 0.067(2) 0.075(2) 0.0354(15) -0.0086(15) 0.0076(14) 0.0377(18)
C63 0.0334(15) 0.063(2) 0.0404(15) 0.0021(14) -0.0035(12) 0.0023(14)
C64 0.0550(18) 0.0589(19) 0.0240(13) 0.0029(12) -0.0021(12) 0.0082(15)
C65 0.0338(14) 0.079(2) 0.0599(18) 0.0452(16) 0.0162(13) 0.0365(15)
C66 0.0214(11) 0.0254(11) 0.0258(11) 0.0077(9) 0.0007(9) 0.0120(9)
C67 0.0396(16) 0.0418(16) 0.097(2) 0.0400(16) 0.0359(16) 0.0199(13)
C68 0.0224(11) 0.0253(11) 0.0283(11) 0.0084(9) 0.0049(9) 0.0084(9)
C69 0.0295(12) 0.0395(14) 0.0274(12) 0.0110(10) -0.0034(10) 0.0122(11)
C70 0.0175(10) 0.0304(12) 0.0218(10) 0.0097(9) 0.0047(8) 0.0095(9)
C71 0.0379(15) 0.0602(19) 0.0403(15) 0.0176(14) 0.0093(12) -0.0081(14)
C72 0.0229(11) 0.0289(12) 0.0303(12) 0.0096(9) 0.0077(9) 0.0098(9)
C73 0.0330(13) 0.0332(13) 0.0390(13) 0.0202(11) 0.0017(10) 0.0136(11)
C74 0.052(2) 0.061(2) 0.097(3) 0.0093(19) 0.0363(19) 0.0187(17)
C75 0.0367(16) 0.0595(19) 0.0504(17) 0.0010(14) 0.0063(13) 0.0100(14)

loop_
_atom_type_symbol
_atom_type_description
_atom_type_scat_dispersion_real
_atom_type_scat_dispersion_imag
_atom_type_scat_source
C C 0.0033 0.0016 'International Tables Vol C Tables 4.2.6.8 and 6.1.1.4'
H H 0.0000 0.0000 'International Tables Vol C Tables 4.2.6.8 and 6.1.1.4'
N N 0.0061 0.0033 'International Tables Vol C Tables 4.2.6.8 and 6.1.1.4'
Ni Ni 0.3393 1.1124 'International Tables Vol C Tables 4.2.6.8 and 6.1.1.4'
O O 0.0106 0.0060 'International Tables Vol C Tables 4.2.6.8 and 6.1.1.4'

loop_
_geom_angle_atom_site_label_1
_geom_angle_atom_site_label_2
_geom_angle_atom_site_label_3
_geom_angle
O6 Ni1 O2 103.52(6)
O6 Ni1 O4 103.19(6)
O2 Ni1 O4 78.07(5)
O6 Ni1 N1 91.15(6)
O2 Ni1 N1 165.02(6)
O4 Ni1 N1 101.79(6)
O6 Ni1 O7 86.84(6)
O2 Ni1 O7 91.04(6)
O4 Ni1 O7 166.58(5)
N1 Ni1 O7 86.70(6)
O6 Ni1 O1 170.00(6)
O2 Ni1 O1 86.27(5)
O4 Ni1 O1 80.59(5)
N1 Ni1 O1 78.98(6)
O7 Ni1 O1 91.00(5)
O6 Ni1 Ni2 143.48(5)
O2 Ni1 Ni2 44.13(4)
O4 Ni1 Ni2 87.73(4)
N1 Ni1 Ni2 121.01(5)
O7 Ni1 Ni2 78.95(4)
O1 Ni1 Ni2 44.97(4)
O2 Ni2 O8 95.78(6)
O2 Ni2 O13 170.48(6)
O8 Ni2 O13 93.29(6)
O2 Ni2 O3 82.70(5)
O8 Ni2 O3 169.12(5)
O13 Ni2 O3 88.93(6)
O2 Ni2 O1 86.52(5)
O8 Ni2 O1 90.83(6)
O13 Ni2 O1 96.26(5)
O3 Ni2 O1 78.33(5)
O2 Ni2 N2 79.29(6)
O8 Ni2 N2 86.71(6)
O13 Ni2 N2 98.37(6)
O3 Ni2 N2 103.52(6)
O1 Ni2 N2 165.27(6)
O2 Ni2 Ni1 44.06(4)
O8 Ni2 Ni1 82.10(4)
O13 Ni2 Ni1 140.85(4)
O3 Ni2 Ni1 89.45(4)
O1 Ni2 Ni1 45.31(4)
N2 Ni2 Ni1 119.97(4)
O1W Ni3 O4 93.61(6)
O1W Ni3 O3 172.61(7)
O4 Ni3 O3 87.18(5)
O1W Ni3 N3 99.23(7)
O4 Ni3 N3 167.08(6)
O3 Ni3 N3 79.91(6)
O1W Ni3 O12 95.43(7)
O4 Ni3 O12 91.92(6)
O3 Ni3 O12 91.88(6)
N3 Ni3 O12 88.27(6)
O1W Ni3 O2 91.20(6)
O4 Ni3 O2 77.59(5)
O3 Ni3 O2 81.79(5)
N3 Ni3 O2 100.63(6)
O12 Ni3 O2 167.94(5)
O1W Ni3 Ni4 137.63(5)
O4 Ni3 Ni4 45.11(4)
O3 Ni3 Ni4 45.02(4)
N3 Ni3 Ni4 122.44(5)
O12 Ni3 Ni4 79.81(4)
O2 Ni3 Ni4 88.50(4)
O9 Ni4 O11 91.66(6)
O9 Ni4 O1 96.06(6)
O11 Ni4 O1 168.07(5)
O9 Ni4 O3 106.92(5)
O11 Ni4 O3 90.99(6)
O1 Ni4 O3 78.08(5)
O9 Ni4 O4 166.13(6)
O11 Ni4 O4 93.93(6)
O1 Ni4 O4 80.63(5)
O3 Ni4 O4 85.69(5)
O9 Ni4 N4 89.68(6)
O11 Ni4 N4 90.18(6)
O1 Ni4 N4 98.92(6)
O3 Ni4 N4 163.32(6)
O4 Ni4 N4 77.63(6)
O9 Ni4 Ni3 149.69(4)
O11 Ni4 Ni3 80.89(4)
O1 Ni4 Ni3 87.89(4)
O3 Ni4 Ni3 44.50(4)
O4 Ni4 Ni3 44.07(4)
N4 Ni4 Ni3 119.47(4)
C1 O1 Ni4 120.73(12)
C1 O1 Ni2 127.51(12)
Ni4 O1 Ni2 101.97(6)
C1 O1 Ni1 110.11(11)
Ni4 O1 Ni1 99.20(5)
Ni2 O1 Ni1 89.71(5)
C17 O2 Ni1 124.27(12)
C17 O2 Ni2 111.09(11)
Ni1 O2 Ni2 91.81(5)
C17 O2 Ni3 122.77(12)
Ni1 O2 Ni3 102.10(6)
Ni2 O2 Ni3 97.56(5)
C33 O3 Ni3 109.26(11)
C33 O3 Ni2 121.22(12)
Ni3 O3 Ni2 97.39(5)
C33 O3 Ni4 128.49(12)
Ni3 O3 Ni4 90.48(5)
Ni2 O3 Ni4 101.57(6)
Ni3 O1W H1W1 115.3(19)
Ni3 O1W H2W1 132.9(18)
H1W1 O1W H2W1 112(3)
H1W2 O2W H2W2 97(2)
H1W3 O3W H2W3 110(2)
C49 O4 Ni3 126.61(12)
C49 O4 Ni1 121.17(12)
Ni3 O4 Ni1 102.23(6)
C49 O4 Ni4 109.66(11)
Ni3 O4 Ni4 90.81(5)
Ni1 O4 Ni4 99.01(5)
C66 O6 Ni1 138.44(14)
C68 O7 Ni1 127.36(14)
C68 O8 Ni2 125.08(14)
C70 O9 Ni4 134.80(14)
C72 O11 Ni4 126.71(14)
C72 O12 Ni3 126.42(14)
C73 O13 Ni2 124.09(13)
C73 O13 H1O3 106.3(17)
Ni2 O13 H1O3 110.2(17)
C74 O14 H1O4 99(2)
C75 O15 H1O5 103(2)
C6 N1 C2 118.84(17)
C6 N1 Ni1 127.90(14)
C2 N1 Ni1 112.84(13)
C18 N2 C22 118.82(17)
C18 N2 Ni2 110.25(13)
C22 N2 Ni2 129.24(13)
C34 N3 C38 118.88(17)
C34 N3 Ni3 112.16(13)
C38 N3 Ni3 128.83(13)
C54 N4 C50 119.25(17)
C54 N4 Ni4 127.11(13)
C50 N4 Ni4 113.64(13)
O1 C1 C2 111.15(15)
O1 C1 H1A 109.4
C2 C1 H1A 109.4
O1 C1 H1B 109.4
C2 C1 H1B 109.4
H1A C1 H1B 108.0
N1 C2 C3 121.35(18)
N1 C2 C1 116.30(17)
C3 C2 C1 122.35(17)
C4 C3 C2 119.21(19)
C4 C3 H3 120.4
C2 C3 H3 120.4
C3 C4 C5 120.20(19)
C3 C4 H4 119.9
C5 C4 H4 119.9
C6 C5 C4 116.76(18)
C6 C5 C7 120.90(19)
C4 C5 C7 122.33(19)
N1 C6 C5 123.60(18)
N1 C6 H6 118.2
C5 C6 H6 118.2
C8 C7 C12 117.4(2)
C8 C7 C5 121.08(19)
C12 C7 C5 121.47(19)
C9 C8 C7 121.0(2)
C9 C8 H8 119.5
C7 C8 H8 119.5
C8 C9 C10 121.9(2)
C8 C9 H9 119.1
C10 C9 H9 119.1
C9 C10 C11 117.0(2)
C9 C10 C13 120.2(2)
C11 C10 C13 122.8(2)
C12 C11 C10 121.3(2)
C12 C11 H11 119.4
C10 C11 H11 119.4
C11 C12 C7 121.4(2)
C11 C12 H12 119.3
C7 C12 H12 119.3
C16 C13 C10 111.84(19)
C16 C13 C15 108.8(2)
C10 C13 C15 108.62(19)
C16 C13 C14 108.3(2)
C10 C13 C14 109.89(19)
C15 C13 C14 109.3(2)
C13 C14 H14A 109.5
C13 C14 H14B 109.5
H14A C14 H14B 109.5
C13 C14 H14C 109.5
H14A C14 H14C 109.5
H14B C14 H14C 109.5
C13 C15 H15A 109.5
C13 C15 H15B 109.5
H15A C15 H15B 109.5
C13 C15 H15C 109.5
H15A C15 H15C 109.5
H15B C15 H15C 109.5
C13 C16 H16A 109.5
C13 C16 H16B 109.5
H16A C16 H16B 109.5
C13 C16 H16C 109.5
H16A C16 H16C 109.5
H16B C16 H16C 109.5
O2 C17 C18 111.27(16)
O2 C17 H17A 109.4
C18 C17 H17A 109.4
O2 C17 H17B 109.4
C18 C17 H17B 109.4
H17A C17 H17B 108.0
N2 C18 C19 121.55(18)
N2 C18 C17 116.97(17)
C19 C18 C17 121.48(17)
C20 C19 C18 119.17(18)
C20 C19 H19 120.4
C18 C19 H19 120.4
C19 C20 C21 119.83(18)
C19 C20 H20 120.1
C21 C20 H20 120.1
C22 C21 C20 117.12(18)
C22 C21 C23 121.46(18)
C20 C21 C23 121.42(18)
N2 C22 C21 123.20(18)
N2 C22 H22 118.4
C21 C22 H22 118.4
C24 C23 C28 117.87(19)
C24 C23 C21 121.32(18)
C28 C23 C21 120.79(18)
C23 C24 C25 121.0(2)
C23 C24 H24 119.5
C25 C24 H24 119.5
C26 C25 C24 121.4(2)
C26 C25 H25 119.3
C24 C25 H25 119.3
C25 C26 C27 117.10(19)
C25 C26 C29 122.77(19)
C27 C26 C29 120.12(19)
C28 C27 C26 121.8(2)
C28 C27 H27 119.1
C26 C27 H27 119.1
C27 C28 C23 120.7(2)
C27 C28 H28 119.6
C23 C28 H28 119.6
C30 C29 C31 110.0(2)
C30 C29 C26 109.74(18)
C31 C29 C26 108.76(18)
C30 C29 C32 108.2(2)
C31 C29 C32 108.09(19)
C26 C29 C32 112.09(19)
C29 C30 H30A 109.5
C29 C30 H30B 109.5
H30A C30 H30B 109.5
C29 C30 H30C 109.5
H30A C30 H30C 109.5
H30B C30 H30C 109.5
C29 C31 H31A 109.5
C29 C31 H31B 109.5
H31A C31 H31B 109.5
C29 C31 H31C 109.5
H31A C31 H31C 109.5
H31B C31 H31C 109.5
C29 C32 H32A 109.5
C29 C32 H32B 109.5
H32A C32 H32B 109.5
C29 C32 H32C 109.5
H32A C32 H32C 109.5
H32B C32 H32C 109.5
O3 C33 C34 110.75(15)
O3 C33 H33A 109.5
C34 C33 H33A 109.5
O3 C33 H33B 109.5
C34 C33 H33B 109.5
H33A C33 H33B 108.1
N3 C34 C35 121.54(18)
N3 C34 C33 116.39(17)
C35 C34 C33 122.07(18)
C36 C35 C34 119.45(19)
C36 C35 H35 120.3
C34 C35 H35 120.3
C35 C36 C37 119.82(19)
C35 C36 H36 120.1
C37 C36 H36 120.1
C38 C37 C36 117.08(18)
C38 C37 C39 120.38(18)
C36 C37 C39 122.54(18)
N3 C38 C37 123.22(18)
N3 C38 H38 118.4
C37 C38 H38 118.4
C44 C39 C40 117.63(19)
C44 C39 C37 121.47(18)
C40 C39 C37 120.88(19)
C41 C40 C39 120.7(2)
C41 C40 H40 119.7
C39 C40 H40 119.7
C40 C41 C42 121.9(2)
C40 C41 H41 119.0
C42 C41 H41 119.0
C41 C42 C43 116.92(19)
C41 C42 C45 120.2(2)
C43 C42 C45 122.9(2)
C44 C43 C42 121.8(2)
C44 C43 H43 119.1
C42 C43 H43 119.1
C43 C44 C39 121.1(2)
C43 C44 H44 119.5
C39 C44 H44 119.5
C46 C45 C42 112.6(2)
C46 C45 C47 109.3(2)
C42 C45 C47 108.92(19)
C46 C45 C48 109.0(3)
C42 C45 C48 109.3(2)
C47 C45 C48 107.7(2)
C45 C46 H46A 109.5
C45 C46 H46B 109.5
H46A C46 H46B 109.5
C45 C46 H46C 109.5
H46A C46 H46C 109.5
H46B C46 H46C 109.5
C45 C47 H47A 109.5
C45 C47 H47B 109.5
H47A C47 H47B 109.5
C45 C47 H47C 109.5
H47A C47 H47C 109.5
H47B C47 H47C 109.5
C45 C48 H48A 109.5
C45 C48 H48B 109.5
H48A C48 H48B 109.5
C45 C48 H48C 109.5
H48A C48 H48C 109.5
H48B C48 H48C 109.5
O4 C49 C50 109.66(15)
O4 C49 H49A 109.7
C50 C49 H49A 109.7
O4 C49 H49B 109.7
C50 C49 H49B 109.7
H49A C49 H49B 108.2
N4 C50 C51 120.85(18)
N4 C50 C49 115.46(17)
C51 C50 C49 123.67(18)
C52 C51 C50 119.96(19)
C52 C51 H51 120.0
C50 C51 H51 120.0
C51 C52 C53 119.47(19)
C51 C52 H52 120.3
C53 C52 H52 120.3
C54 C53 C52 116.98(19)
C54 C53 C55 119.77(18)
C52 C53 C55 123.24(19)
N4 C54 C53 123.44(18)
N4 C54 H54 118.3
C53 C54 H54 118.3
C60 C55 C56 117.2(2)
C60 C55 C53 121.22(19)
C56 C55 C53 121.5(2)
C57 C56 C55 121.3(2)
C57 C56 H56 119.4
C55 C56 H56 119.4
C56 C57 C58 121.5(2)
C56 C57 H57 119.3
C58 C57 H57 119.3
C59 C58 C57 117.2(2)
C59 C58 C61 122.2(2)
C57 C58 C61 120.6(2)
C58 C59 C60 121.2(2)
C58 C59 H59 119.4
C60 C59 H59 119.4
C55 C60 C59 121.6(2)
C55 C60 H60 119.2
C59 C60 H60 119.2
C62 C61 C63 110.2(2)
C62 C61 C64 107.6(2)
C63 C61 C64 108.6(2)
C62 C61 C58 110.0(2)
C63 C61 C58 108.9(2)
C64 C61 C58 111.6(2)
C61 C62 H62A 109.5
C61 C62 H62B 109.5
H62A C62 H62B 109.5
C61 C62 H62C 109.5
H62A C62 H62C 109.5
H62B C62 H62C 109.5
C61 C63 H63A 109.5
C61 C63 H63B 109.5
H63A C63 H63B 109.5
C61 C63 H63C 109.5
H63A C63 H63C 109.5
H63B C63 H63C 109.5
C61 C64 H64A 109.5
C61 C64 H64B 109.5
H64A C64 H64B 109.5
C61 C64 H64C 109.5
H64A C64 H64C 109.5
H64B C64 H64C 109.5
C66 C65 H65A 109.5
C66 C65 H65B 109.5
H65A C65 H65B 109.5
C66 C65 H65C 109.5
H65A C65 H65C 109.5
H65B C65 H65C 109.5
O5 C66 O6 125.8(2)
O5 C66 C65 118.05(19)
O6 C66 C65 116.2(2)
C68 C67 H67A 109.5
C68 C67 H67B 109.5
H67A C67 H67B 109.5
C68 C67 H67C 109.5
H67A C67 H67C 109.5
H67B C67 H67C 109.5
O8 C68 O7 126.1(2)
O8 C68 C67 117.0(2)
O7 C68 C67 116.9(2)
C70 C69 H69A 109.5
C70 C69 H69B 109.5
H69A C69 H69B 109.5
C70 C69 H69C 109.5
H69A C69 H69C 109.5
H69B C69 H69C 109.5
O9 C70 O10 125.78(19)
O9 C70 C69 116.73(19)
O10 C70 C69 117.48(19)
C72 C71 H71A 109.5
C72 C71 H71B 109.5
H71A C71 H71B 109.5
C72 C71 H71C 109.5
H71A C71 H71C 109.5
H71B C71 H71C 109.5
O11 C72 O12 126.0(2)
O11 C72 C71 116.9(2)
O12 C72 C71 117.1(2)
O13 C73 H73A 109.5
O13 C73 H73B 109.5
H73A C73 H73B 109.5
O13 C73 H73C 109.5
H73A C73 H73C 109.5
H73B C73 H73C 109.5
O14 C74 H74A 109.5
O14 C74 H74B 109.5
H74A C74 H74B 109.5
O14 C74 H74C 109.5
H74A C74 H74C 109.5
H74B C74 H74C 109.5
O15 C75 H75A 109.5
O15 C75 H75B 109.5
H75A C75 H75B 109.5
O15 C75 H75C 109.5
H75A C75 H75C 109.5
H75B C75 H75C 109.5

loop_
_geom_bond_atom_site_label_1
_geom_bond_atom_site_label_2
_geom_bond_distance
Ni1 Ni2 2.9251(4)
Ni1 Ni4 3.1538(5)
Ni1 Ni3 3.1987(4)
Ni2 Ni3 3.0959(4)
Ni2 Ni4 3.2081(4)
Ni3 Ni4 2.9384(4)
Ni1 O6 2.0178(14)
Ni1 O2 2.0352(13)
Ni1 O4 2.0653(14)
Ni1 N1 2.0727(16)
Ni1 O7 2.0729(15)
Ni1 O1 2.0797(13)
Ni2 O2 2.0379(13)
Ni2 O8 2.0409(15)
Ni2 O13 2.0450(14)
Ni2 O3 2.0619(14)
Ni2 O1 2.0674(13)
Ni2 N2 2.0864(16)
Ni3 O1W 2.0083(15)
Ni3 O4 2.0441(13)
Ni3 O3 2.0595(13)
Ni3 N3 2.0687(16)
Ni3 O12 2.0736(15)
Ni3 O2 2.0778(14)
Ni4 O9 2.0280(14)
Ni4 O11 2.0489(15)
Ni4 O1 2.0616(14)
Ni4 O3 2.0786(13)
Ni4 O4 2.0820(13)
Ni4 N4 2.0899(16)
O1 C1 1.407(2)
O2 C17 1.406(2)
O3 C33 1.409(2)
O1W H1W1 0.813(17)
O1W H2W1 0.864(17)
O2W H1W2 0.903(17)
O2W H2W2 0.849(17)
O3W H1W3 1.062(17)
O3W H2W3 0.834(17)
O4 C49 1.407(2)
O5 C66 1.237(3)
O6 C66 1.254(2)
O7 C68 1.264(3)
O8 C68 1.262(3)
O9 C70 1.254(2)
O10 C70 1.257(3)
O11 C72 1.252(3)
O12 C72 1.271(3)
O13 C73 1.425(3)
O13 H1O3 0.814(16)
O14 C74 1.398(4)
O14 H1O4 0.883(18)
O15 C75 1.363(3)
O15 H1O5 0.875(18)
N1 C6 1.340(3)
N1 C2 1.343(2)
N2 C18 1.342(2)
N2 C22 1.343(2)
N3 C34 1.341(2)
N3 C38 1.344(2)
N4 C54 1.338(2)
N4 C50 1.339(2)
C1 C2 1.514(3)
C1 H1A 0.9900
C1 H1B 0.9900
C2 C3 1.386(3)
C3 C4 1.381(3)
C3 H3 0.9500
C4 C5 1.390(3)
C4 H4 0.9500
C5 C6 1.389(3)
C5 C7 1.484(3)
C6 H6 0.9500
C7 C8 1.390(3)
C7 C12 1.392(3)
C8 C9 1.387(3)
C8 H8 0.9500
C9 C10 1.391(3)
C9 H9 0.9500
C10 C11 1.392(3)
C10 C13 1.533(3)
C11 C12 1.390(3)
C11 H11 0.9500
C12 H12 0.9500
C13 C16 1.525(3)
C13 C15 1.534(3)
C13 C14 1.535(3)
C14 H14A 0.9800
C14 H14B 0.9800
C14 H14C 0.9800
C15 H15A 0.9800
C15 H15B 0.9800
C15 H15C 0.9800
C16 H16A 0.9800
C16 H16B 0.9800
C16 H16C 0.9800
C17 C18 1.507(3)
C17 H17A 0.9900
C17 H17B 0.9900
C18 C19 1.389(3)
C19 C20 1.379(3)
C19 H19 0.9500
C20 C21 1.397(3)
C20 H20 0.9500
C21 C22 1.389(3)
C21 C23 1.482(3)
C22 H22 0.9500
C23 C24 1.388(3)
C23 C28 1.392(3)
C24 C25 1.393(3)
C24 H24 0.9500
C25 C26 1.387(3)
C25 H25 0.9500
C26 C27 1.396(3)
C26 C29 1.534(3)
C27 C28 1.384(3)
C27 H27 0.9500
C28 H28 0.9500
C29 C30 1.524(3)
C29 C31 1.531(3)
C29 C32 1.535(3)
C30 H30A 0.9800
C30 H30B 0.9800
C30 H30C 0.9800
C31 H31A 0.9800
C31 H31B 0.9800
C31 H31C 0.9800
C32 H32A 0.9800
C32 H32B 0.9800
C32 H32C 0.9800
C33 C34 1.514(3)
C33 H33A 0.9900
C33 H33B 0.9900
C34 C35 1.386(3)
C35 C36 1.379(3)
C35 H35 0.9500
C36 C37 1.396(3)
C36 H36 0.9500
C37 C38 1.391(3)
C37 C39 1.487(3)
C38 H38 0.9500
C39 C44 1.387(3)
C39 C40 1.400(3)
C40 C41 1.385(3)
C40 H40 0.9500
C41 C42 1.390(3)
C41 H41 0.9500
C42 C43 1.390(3)
C42 C45 1.533(3)
C43 C44 1.387(3)
C43 H43 0.9500
C44 H44 0.9500
C45 C46 1.512(4)
C45 C47 1.536(3)
C45 C48 1.538(4)
C46 H46A 0.9800
C46 H46B 0.9800
C46 H46C 0.9800
C47 H47A 0.9800
C47 H47B 0.9800
C47 H47C 0.9800
C48 H48A 0.9800
C48 H48B 0.9800
C48 H48C 0.9800
C49 C50 1.505(3)
C49 H49A 0.9900
C49 H49B 0.9900
C50 C51 1.387(3)
C51 C52 1.381(3)
C51 H51 0.9500
C52 C53 1.393(3)
C52 H52 0.9500
C53 C54 1.391(3)
C53 C55 1.486(3)
C54 H54 0.9500
C55 C60 1.382(3)
C55 C56 1.388(3)
C56 C57 1.384(3)
C56 H56 0.9500
C57 C58 1.388(3)
C57 H57 0.9500
C58 C59 1.386(3)
C58 C61 1.535(3)
C59 C60 1.387(3)
C59 H59 0.9500
C60 H60 0.9500
C61 C62 1.524(4)
C61 C63 1.527(4)
C61 C64 1.529(4)
C62 H62A 0.9800
C62 H62B 0.9800
C62 H62C 0.9800
C63 H63A 0.9800
C63 H63B 0.9800
C63 H63C 0.9800
C64 H64A 0.9800
C64 H64B 0.9800
C64 H64C 0.9800
C65 C66 1.513(3)
C65 H65A 0.9800
C65 H65B 0.9800
C65 H65C 0.9800
C67 C68 1.504(3)
C67 H67A 0.9800
C67 H67B 0.9800
C67 H67C 0.9800
C69 C70 1.510(3)
C69 H69A 0.9800
C69 H69B 0.9800
C69 H69C 0.9800
C71 C72 1.512(3)
C71 H71A 0.9800
C71 H71B 0.9800
C71 H71C 0.9800
C73 H73A 0.9800
C73 H73B 0.9800
C73 H73C 0.9800
C74 H74A 0.9800
C74 H74B 0.9800
C74 H74C 0.9800
C75 H75A 0.9800
C75 H75B 0.9800
C75 H75C 0.9800

loop_
_geom_hbond_atom_site_label_D
_geom_hbond_atom_site_label_H
_geom_hbond_atom_site_label_A
_geom_hbond_distance_DH
_geom_hbond_distance_HA
_geom_hbond_distance_DA
_geom_hbond_angle_DHA
_geom_hbond_site_symmetry_A
O1W H1W1 O5 0.813(17) 1.836(17) 2.647(2) 174(3) .
O2W H1W2 O15 0.903(17) 1.863(17) 2.765(3) 176(3) .
O13 H1O3 O10 0.814(16) 1.786(16) 2.597(2) 175(3) .
O14 H1O4 O2W 0.883(18) 1.90(2) 2.770(3) 166(4) .
O15 H1O5 O10 0.875(18) 1.854(19) 2.725(3) 173(4) .
O2W H2W2 O6 0.849(17) 2.52(3) 3.121(3) 129(3) 1_655
O2W H2W2 O7 0.849(17) 2.21(2) 2.996(2) 153(3) 1_655
O1W H2W1 O3W 0.864(17) 1.835(18) 2.664(2) 160(3) 2_665
O3W H2W3 O5 0.834(17) 1.878(17) 2.710(2) 176(3) 1_645
